data_7118522
loop_
_publ_author_name
'Wu, Yile'
'Liu, Liu'
'Su, Jue'
'Yan, Kaili'
'Zhu, Jun'
'Zhao, Yufen'

_publ_section_title
;
 Synthesis of digermylene-stabilized linear tetraboronate and boroxine.
;
_journal_issue 8
_journal_name_full 'Chemical communications (Cambridge, England)'
_journal_page_first 1582
_journal_page_last 1585
_journal_paper_doi 10.1039/c5cc09330a
_journal_volume 52
_journal_year 2016
_chemical_formula_sum 'C41 H51 B Ge N2 O2'
_chemical_formula_weight 687.24
_chemical_name_systematic
; 
 ? 
;
_chemical_properties_physical 'Air-sensitive, Moisture-sensitive, Oxygen-sensitive'
_space_group_IT_number 14
_symmetry_cell_setting monoclinic
_symmetry_space_group_name_Hall '-P 2ybc'
_symmetry_space_group_name_H-M 'P 1 21/c 1'
_atom_sites_solution_hydrogens geom
_atom_sites_solution_primary direct
_atom_sites_solution_secondary difmap
_audit_creation_method SHELXL-97
_audit_update_record
;
2015-10-15 deposited with the CCDC.
2015-11-13 downloaded from the CCDC.
;
_cell_angle_alpha 90.00
_cell_angle_beta 90.69(4)
_cell_angle_gamma 90.00
_cell_formula_units_Z 4
_cell_length_a 13.605(6)
_cell_length_b 14.004(6)
_cell_length_c 19.843(11)
_cell_measurement_temperature 273(2)
_cell_volume 3780(3)
_computing_structure_refinement 'SHELXL-97 (Sheldrick, 1997)'
_computing_structure_solution 'SHELXS-97 (Sheldrick, 1990)'
_diffrn_ambient_temperature 273(2)
_diffrn_measured_fraction_theta_full 0.999
_diffrn_measured_fraction_theta_max 0.999
_diffrn_measurement_device_type 'CCD area detector'
_diffrn_measurement_method 'phi and omega scans'
_diffrn_radiation_monochromator graphite
_diffrn_radiation_source 'fine-focus sealed tube'
_diffrn_radiation_type MoK\a
_diffrn_radiation_wavelength 0.71073
_diffrn_reflns_av_R_equivalents 0.0368
_diffrn_reflns_av_sigmaI/netI 0.0350
_diffrn_reflns_limit_h_max 16
_diffrn_reflns_limit_h_min -16
_diffrn_reflns_limit_k_max 17
_diffrn_reflns_limit_k_min -17
_diffrn_reflns_limit_l_max 24
_diffrn_reflns_limit_l_min -24
_diffrn_reflns_number 29129
_diffrn_reflns_theta_full 26.00
_diffrn_reflns_theta_max 26.00
_diffrn_reflns_theta_min 1.50
_exptl_absorpt_coefficient_mu 0.846
_exptl_crystal_colour colourless
_exptl_crystal_density_diffrn 1.208
_exptl_crystal_density_method 'not measured'
_exptl_crystal_description block
_exptl_crystal_F_000 1456
_refine_diff_density_max 0.748
_refine_diff_density_min -0.233
_refine_diff_density_rms 0.064
_refine_ls_extinction_method none
_refine_ls_goodness_of_fit_ref 1.068
_refine_ls_hydrogen_treatment mixed
_refine_ls_matrix_type full
_refine_ls_number_parameters 438
_refine_ls_number_reflns 7430
_refine_ls_number_restraints 0
_refine_ls_restrained_S_all 1.068
_refine_ls_R_factor_all 0.0575
_refine_ls_R_factor_gt 0.0443
_refine_ls_shift/su_max 0.001
_refine_ls_shift/su_mean 0.000
_refine_ls_structure_factor_coef Fsqd
_refine_ls_weighting_details 'calc w=1/[\s^2^(Fo^2^)+(0.0677P)^2^+0.2424P] where P=(Fo^2^+2Fc^2^)/3'
_refine_ls_weighting_scheme calc
_refine_ls_wR_factor_gt 0.1104
_refine_ls_wR_factor_ref 0.1158
_reflns_number_gt 5894
_reflns_number_total 7430
_reflns_threshold_expression >2sigma(I)
_cod_data_source_file c5cc09330a2.cif
_cod_data_source_block 3
_cod_depositor_comments
;
The following automatic conversions were performed:

'_symmetry_cell_setting' value 'Monoclinic' changed to 'monoclinic'
according to
/usr/data/users/saulius/crontab/automatic-downloads/rss-feeds/RSC/lib/dictionaries/cif_core.dic
dictionary named 'cif_core.dic' version 2.4.2 from 2011-04-26.

Automatic conversion script
Id: cif_fix_values 4268 2015-11-12 08:31:59Z antanas 
;
_cod_original_sg_symbol_H-M P2(1)/c
_cod_database_code 7118522

loop_
_symmetry_equiv_pos_as_xyz
'x, y, z'
'-x, y+1/2, -z+1/2'
'-x, -y, -z'
'x, -y-1/2, z-1/2'

loop_
_atom_site_label
_atom_site_type_symbol
_atom_site_fract_x
_atom_site_fract_y
_atom_site_fract_z
_atom_site_U_iso_or_equiv
_atom_site_adp_type
_atom_site_occupancy
_atom_site_symmetry_multiplicity
_atom_site_calc_flag
_atom_site_refinement_flags
Ge1 Ge 0.293743(16) 0.501256(15) 0.172910(11) 0.02853(9) Uani 1 1 d .
N1 N 0.17976(13) 0.45647(12) 0.22605(8) 0.0285(4) Uani 1 1 d .
O2 O 0.22806(11) 0.61192(10) 0.14667(8) 0.0346(4) Uani 1 1 d .
N2 N 0.24107(12) 0.43193(12) 0.09144(9) 0.0286(4) Uani 1 1 d .
O1 O 0.36389(13) 0.71184(13) 0.16178(10) 0.0455(5) Uani 1 1 d .
C3 C 0.07761(16) 0.41629(17) 0.13139(11) 0.0370(5) Uani 1 1 d .
H3 H 0.0126 0.4098 0.1171 0.044 Uiso 1 1 calc R
C18 C 0.31182(15) 0.41768(15) 0.03875(10) 0.0311(5) Uani 1 1 d .
C35 C 0.22179(16) 0.88229(15) 0.11835(11) 0.0327(5) Uani 1 1 d .
C36 C 0.32360(17) 0.91667(15) 0.13342(12) 0.0362(5) Uani 1 1 d .
C6 C 0.19526(16) 0.45293(16) 0.29841(11) 0.0307(5) Uani 1 1 d .
C30 C 0.19586(16) 0.78518(15) 0.12283(11) 0.0331(5) Uani 1 1 d .
C31 C 0.09930(17) 0.76118(17) 0.10475(12) 0.0404(6) Uani 1 1 d .
H31 H 0.0801 0.6976 0.1076 0.049 Uiso 1 1 calc R
C2 C 0.09222(16) 0.43498(15) 0.19974(11) 0.0329(5) Uani 1 1 d .
C28 C 0.37983(18) 0.27629(16) 0.10658(13) 0.0408(6) Uani 1 1 d .
H28 H 0.3464 0.3095 0.1433 0.049 Uiso 1 1 calc R
C4 C 0.14845(16) 0.40615(15) 0.08200(11) 0.0331(5) Uani 1 1 d .
C33 C 0.05790(18) 0.92229(18) 0.07955(12) 0.0450(6) Uani 1 1 d .
H33 H 0.0126 0.9680 0.0653 0.054 Uiso 1 1 calc R
C20 C 0.38553(18) 0.4660(2) -0.06472(12) 0.0434(6) Uani 1 1 d .
H20 H 0.3894 0.5077 -0.1011 0.052 Uiso 1 1 calc R
C19 C 0.31439(17) 0.48108(17) -0.01623(12) 0.0353(5) Uani 1 1 d .
C25 C 0.24461(17) 0.56485(17) -0.02432(12) 0.0406(6) Uani 1 1 d .
H25 H 0.1956 0.5611 0.0114 0.049 Uiso 1 1 calc R
C23 C 0.37966(17) 0.34296(16) 0.04597(11) 0.0354(5) Uani 1 1 d .
C32 C 0.03118(18) 0.82792(19) 0.08287(13) 0.0445(6) Uani 1 1 d .
H32 H -0.0321 0.8091 0.0705 0.053 Uiso 1 1 calc R
C8 C 0.2025(2) 0.5280(2) 0.40673(13) 0.0460(6) Uani 1 1 d .
H8 H 0.1940 0.5817 0.4337 0.055 Uiso 1 1 calc R
C24 C 0.29848(19) 0.65958(18) -0.01736(13) 0.0461(6) Uani 1 1 d .
H24A H 0.3340 0.6609 0.0247 0.069 Uiso 1 1 calc R
H24B H 0.2518 0.7110 -0.0186 0.069 Uiso 1 1 calc R
H24C H 0.3437 0.6666 -0.0538 0.069 Uiso 1 1 calc R
B1 B 0.2667(2) 0.70045(18) 0.14493(13) 0.0330(6) Uani 1 1 d .
C7 C 0.18191(17) 0.53468(18) 0.33775(11) 0.0356(5) Uani 1 1 d .
C9 C 0.23477(19) 0.4454(2) 0.43568(13) 0.0489(7) Uani 1 1 d .
H9 H 0.2485 0.4430 0.4817 0.059 Uiso 1 1 calc R
C1 C 0.00537(18) 0.4257(2) 0.24513(13) 0.0483(6) Uani 1 1 d .
H1A H 0.0154 0.3729 0.2753 0.072 Uiso 1 1 calc R
H1B H -0.0529 0.4149 0.2184 0.072 Uiso 1 1 calc R
H1C H -0.0020 0.4834 0.2707 0.072 Uiso 1 1 calc R
C10 C 0.24700(18) 0.36471(19) 0.39605(12) 0.0442(6) Uani 1 1 d .
H10 H 0.2686 0.3083 0.4160 0.053 Uiso 1 1 calc R
C37 C 0.39311(19) 0.91833(18) 0.08335(14) 0.0484(6) Uani 1 1 d .
H37 H 0.3760 0.8983 0.0401 0.058 Uiso 1 1 calc R
C11 C 0.22757(17) 0.36661(17) 0.32710(11) 0.0372(5) Uani 1 1 d .
C34 C 0.15211(18) 0.94918(17) 0.09734(12) 0.0399(6) Uani 1 1 d .
H34 H 0.1695 1.0133 0.0953 0.048 Uiso 1 1 calc R
C13 C 0.2424(2) 0.27719(17) 0.28574(13) 0.0467(6) Uani 1 1 d .
H13 H 0.2280 0.2930 0.2385 0.056 Uiso 1 1 calc R
C21 C 0.45000(18) 0.39135(19) -0.06023(13) 0.0466(6) Uani 1 1 d .
H21 H 0.4961 0.3817 -0.0938 0.056 Uiso 1 1 calc R
C26 C 0.1903(2) 0.5619(2) -0.09286(14) 0.0580(7) Uani 1 1 d .
H26A H 0.1463 0.6154 -0.0963 0.087 Uiso 1 1 calc R
H26B H 0.1534 0.5036 -0.0965 0.087 Uiso 1 1 calc R
H26C H 0.2372 0.5649 -0.1285 0.087 Uiso 1 1 calc R
C41 C 0.3520(2) 0.94824(19) 0.19682(14) 0.0504(7) Uani 1 1 d .
H41 H 0.3064 0.9484 0.2314 0.060 Uiso 1 1 calc R
C5 C 0.11527(19) 0.3597(2) 0.01655(13) 0.0504(7) Uani 1 1 d .
H5A H 0.0858 0.4070 -0.0123 0.076 Uiso 1 1 calc R
H5B H 0.0680 0.3107 0.0259 0.076 Uiso 1 1 calc R
H5C H 0.1710 0.3321 -0.0054 0.076 Uiso 1 1 calc R
C16 C 0.14761(19) 0.62895(17) 0.30827(13) 0.0453(6) Uani 1 1 d .
H16 H 0.1305 0.6183 0.2608 0.054 Uiso 1 1 calc R
C22 C 0.44648(18) 0.33040(18) -0.00582(13) 0.0433(6) Uani 1 1 d .
H22 H 0.4901 0.2793 -0.0036 0.052 Uiso 1 1 calc R
C27 C 0.4834(2) 0.2516(2) 0.13164(16) 0.0634(8) Uani 1 1 d .
H27A H 0.4794 0.2134 0.1717 0.095 Uiso 1 1 calc R
H27B H 0.5187 0.3094 0.1416 0.095 Uiso 1 1 calc R
H27C H 0.5173 0.2166 0.0974 0.095 Uiso 1 1 calc R
C17 C 0.2295(2) 0.7025(2) 0.31129(15) 0.0624(8) Uani 1 1 d .
H17A H 0.2452 0.7167 0.3575 0.094 Uiso 1 1 calc R
H17B H 0.2085 0.7597 0.2887 0.094 Uiso 1 1 calc R
H17C H 0.2867 0.6775 0.2896 0.094 Uiso 1 1 calc R
C40 C 0.4468(3) 0.9796(2) 0.20995(18) 0.0638(9) Uani 1 1 d .
H40 H 0.4642 1.0005 0.2529 0.077 Uiso 1 1 calc R
C39 C 0.5143(2) 0.9800(2) 0.1601(2) 0.0653(9) Uani 1 1 d .
H39 H 0.5781 1.0010 0.1688 0.078 Uiso 1 1 calc R
C15 C 0.0556(2) 0.6663(2) 0.34375(16) 0.0672(9) Uani 1 1 d .
H15A H 0.0045 0.6192 0.3410 0.101 Uiso 1 1 calc R
H15B H 0.0338 0.7241 0.3223 0.101 Uiso 1 1 calc R
H15C H 0.0711 0.6790 0.3902 0.101 Uiso 1 1 calc R
C38 C 0.4876(2) 0.9492(2) 0.09664(18) 0.0631(8) Uani 1 1 d .
H38 H 0.5337 0.9493 0.0624 0.076 Uiso 1 1 calc R
C12 C 0.3491(2) 0.2434(2) 0.29026(17) 0.0756(10) Uani 1 1 d .
H12A H 0.3916 0.2929 0.2742 0.113 Uiso 1 1 calc R
H12B H 0.3570 0.1873 0.2631 0.113 Uiso 1 1 calc R
H12C H 0.3656 0.2289 0.3363 0.113 Uiso 1 1 calc R
C29 C 0.3223(3) 0.1868(2) 0.09130(18) 0.0790(10) Uani 1 1 d .
H29A H 0.2565 0.2036 0.0778 0.119 Uiso 1 1 calc R
H29B H 0.3203 0.1474 0.1308 0.119 Uiso 1 1 calc R
H29C H 0.3534 0.1525 0.0555 0.119 Uiso 1 1 calc R
C14 C 0.1728(3) 0.1975(2) 0.3064(2) 0.0909(12) Uani 1 1 d .
H14A H 0.1884 0.1775 0.3515 0.136 Uiso 1 1 calc R
H14B H 0.1797 0.1444 0.2762 0.136 Uiso 1 1 calc R
H14C H 0.1063 0.2204 0.3044 0.136 Uiso 1 1 calc R
H1 H 0.383(2) 0.7626(19) 0.1616(14) 0.051(9) Uiso 1 1 d .

loop_
_atom_site_aniso_label
_atom_site_aniso_U_11
_atom_site_aniso_U_22
_atom_site_aniso_U_33
_atom_site_aniso_U_23
_atom_site_aniso_U_13
_atom_site_aniso_U_12
Ge1 0.02902(15) 0.02550(14) 0.03100(15) -0.00103(9) -0.00306(10) -0.00221(9)
N1 0.0324(10) 0.0243(9) 0.0288(9) 0.0015(8) 0.0012(7) -0.0010(8)
O2 0.0392(9) 0.0235(8) 0.0412(9) 0.0021(7) -0.0017(7) -0.0015(6)
N2 0.0313(10) 0.0255(9) 0.0291(9) -0.0013(7) -0.0019(7) -0.0021(7)
O1 0.0379(10) 0.0279(9) 0.0706(13) 0.0027(9) -0.0048(8) -0.0035(8)
C3 0.0267(12) 0.0459(14) 0.0385(13) -0.0005(11) -0.0043(10) -0.0064(10)
C18 0.0324(12) 0.0335(12) 0.0274(11) -0.0057(9) -0.0008(9) -0.0043(9)
C35 0.0393(13) 0.0292(12) 0.0296(11) 0.0005(9) 0.0043(9) 0.0022(10)
C36 0.0416(13) 0.0197(10) 0.0473(14) 0.0053(10) 0.0016(11) 0.0015(9)
C6 0.0306(12) 0.0315(12) 0.0299(12) 0.0014(10) -0.0018(9) -0.0042(9)
C30 0.0390(13) 0.0282(11) 0.0324(12) -0.0017(9) 0.0052(10) 0.0006(10)
C31 0.0406(14) 0.0335(12) 0.0473(15) -0.0055(11) 0.0040(11) -0.0017(10)
C2 0.0331(12) 0.0291(11) 0.0365(12) 0.0021(10) 0.0012(10) -0.0014(9)
C28 0.0440(14) 0.0300(12) 0.0483(15) 0.0017(11) 0.0028(11) 0.0032(10)
C4 0.0345(12) 0.0325(12) 0.0321(12) -0.0006(9) -0.0050(9) -0.0036(10)
C33 0.0449(15) 0.0451(15) 0.0450(14) 0.0051(12) 0.0019(11) 0.0144(12)
C20 0.0406(14) 0.0592(16) 0.0303(13) 0.0014(12) 0.0001(10) 0.0021(13)
C19 0.0324(12) 0.0420(13) 0.0313(12) -0.0011(10) -0.0013(9) -0.0011(10)
C25 0.0362(13) 0.0478(15) 0.0378(13) 0.0097(11) -0.0020(10) 0.0011(11)
C23 0.0377(13) 0.0327(12) 0.0356(13) -0.0066(10) -0.0016(10) -0.0006(10)
C32 0.0358(13) 0.0509(15) 0.0467(15) -0.0085(12) -0.0011(11) 0.0019(12)
C8 0.0483(16) 0.0516(15) 0.0382(14) -0.0116(12) 0.0027(12) -0.0004(13)
C24 0.0504(15) 0.0473(15) 0.0408(14) 0.0085(12) 0.0022(12) -0.0001(12)
B1 0.0408(15) 0.0256(13) 0.0327(14) -0.0003(10) 0.0039(11) -0.0019(11)
C7 0.0357(13) 0.0381(12) 0.0331(12) -0.0015(10) -0.0005(10) -0.0022(11)
C9 0.0499(16) 0.0678(19) 0.0291(13) 0.0041(13) -0.0031(11) 0.0025(14)
C1 0.0390(14) 0.0664(18) 0.0395(14) -0.0024(12) 0.0051(11) -0.0102(12)
C10 0.0443(14) 0.0501(15) 0.0383(14) 0.0097(12) 0.0001(11) 0.0064(12)
C37 0.0459(15) 0.0437(15) 0.0556(16) 0.0065(12) 0.0040(12) -0.0025(12)
C11 0.0365(13) 0.0375(13) 0.0375(13) 0.0052(10) 0.0026(10) 0.0013(10)
C34 0.0478(15) 0.0294(12) 0.0425(14) 0.0061(10) 0.0055(11) 0.0024(11)
C13 0.0673(17) 0.0328(13) 0.0402(14) 0.0072(11) 0.0039(12) 0.0091(12)
C21 0.0432(14) 0.0603(17) 0.0365(14) -0.0080(12) 0.0061(11) 0.0027(13)
C26 0.0504(16) 0.0664(19) 0.0567(17) 0.0118(15) -0.0178(13) 0.0016(14)
C41 0.0557(17) 0.0436(15) 0.0517(16) -0.0013(13) -0.0036(13) -0.0036(13)
C5 0.0452(15) 0.0643(18) 0.0417(15) -0.0130(13) -0.0015(11) -0.0175(13)
C16 0.0630(17) 0.0336(13) 0.0393(14) -0.0059(11) 0.0010(12) 0.0033(12)
C22 0.0386(14) 0.0430(14) 0.0481(15) -0.0086(12) 0.0003(11) 0.0072(11)
C27 0.0563(18) 0.070(2) 0.0640(19) 0.0231(16) -0.0005(15) 0.0117(15)
C17 0.096(2) 0.0429(16) 0.0486(16) -0.0082(13) 0.0053(16) -0.0156(16)
C40 0.067(2) 0.0471(17) 0.077(2) -0.0076(15) -0.0264(18) -0.0027(15)
C39 0.0442(18) 0.0467(17) 0.104(3) 0.0126(17) -0.0190(18) -0.0094(13)
C15 0.085(2) 0.0480(17) 0.069(2) -0.0011(15) 0.0124(17) 0.0228(16)
C38 0.0380(16) 0.063(2) 0.088(2) 0.0160(18) 0.0055(15) -0.0025(14)
C12 0.091(2) 0.070(2) 0.066(2) -0.0023(17) 0.0016(18) 0.0395(19)
C29 0.101(3) 0.0454(18) 0.091(3) 0.0140(17) -0.022(2) -0.0224(17)
C14 0.126(3) 0.0449(18) 0.103(3) -0.0134(18) 0.034(2) -0.022(2)

loop_
_atom_type_symbol
_atom_type_description
_atom_type_scat_dispersion_real
_atom_type_scat_dispersion_imag
_atom_type_scat_source
C C 0.0033 0.0016 'International Tables Vol C Tables 4.2.6.8 and 6.1.1.4'
H H 0.0000 0.0000 'International Tables Vol C Tables 4.2.6.8 and 6.1.1.4'
B B 0.0013 0.0007 'International Tables Vol C Tables 4.2.6.8 and 6.1.1.4'
N N 0.0061 0.0033 'International Tables Vol C Tables 4.2.6.8 and 6.1.1.4'
O O 0.0106 0.0060 'International Tables Vol C Tables 4.2.6.8 and 6.1.1.4'
Ge Ge 0.1547 1.8001 'International Tables Vol C Tables 4.2.6.8 and 6.1.1.4'

loop_
_geom_angle_atom_site_label_1
_geom_angle_atom_site_label_2
_geom_angle_atom_site_label_3
_geom_angle
O2 Ge1 N1 92.07(7)
O2 Ge1 N2 90.68(7)
N1 Ge1 N2 90.08(8)
C2 N1 C6 120.01(18)
C2 N1 Ge1 124.36(15)
C6 N1 Ge1 115.55(14)
B1 O2 Ge1 126.01(15)
C4 N2 C18 120.15(18)
C4 N2 Ge1 125.15(15)
C18 N2 Ge1 114.51(13)
C4 C3 C2 127.8(2)
C23 C18 C19 121.9(2)
C23 C18 N2 118.24(19)
C19 C18 N2 119.8(2)
C34 C35 C30 119.9(2)
C34 C35 C36 118.0(2)
C30 C35 C36 122.1(2)
C37 C36 C41 117.6(2)
C37 C36 C35 120.2(2)
C41 C36 C35 122.2(2)
C7 C6 C11 121.4(2)
C7 C6 N1 120.4(2)
C11 C6 N1 118.16(19)
C31 C30 C35 116.8(2)
C31 C30 B1 117.2(2)
C35 C30 B1 126.0(2)
C32 C31 C30 122.8(2)
N1 C2 C3 122.8(2)
N1 C2 C1 119.5(2)
C3 C2 C1 117.6(2)
C29 C28 C23 110.8(2)
C29 C28 C27 110.6(2)
C23 C28 C27 112.8(2)
N2 C4 C3 122.7(2)
N2 C4 C5 120.8(2)
C3 C4 C5 116.5(2)
C32 C33 C34 119.8(2)
C21 C20 C19 121.5(2)
C20 C19 C18 117.7(2)
C20 C19 C25 119.0(2)
C18 C19 C25 123.3(2)
C19 C25 C24 111.4(2)
C19 C25 C26 111.5(2)
C24 C25 C26 109.2(2)
C22 C23 C18 117.0(2)
C22 C23 C28 120.7(2)
C18 C23 C28 122.2(2)
C33 C32 C31 119.3(2)
C9 C8 C7 122.0(3)
O2 B1 O1 118.5(2)
O2 B1 C30 117.4(2)
O1 B1 C30 124.2(2)
C8 C7 C6 117.8(2)
C8 C7 C16 119.6(2)
C6 C7 C16 122.6(2)
C8 C9 C10 119.5(2)
C9 C10 C11 121.3(2)
C38 C37 C36 120.9(3)
C10 C11 C6 118.0(2)
C10 C11 C13 119.5(2)
C6 C11 C13 122.4(2)
C33 C34 C35 121.4(2)
C11 C13 C14 111.9(2)
C11 C13 C12 110.9(2)
C14 C13 C12 110.5(3)
C20 C21 C22 119.8(2)
C36 C41 C40 121.4(3)
C7 C16 C17 110.7(2)
C7 C16 C15 111.7(2)
C17 C16 C15 110.7(2)
C21 C22 C23 122.0(2)
C39 C40 C41 120.1(3)
C40 C39 C38 119.5(3)
C39 C38 C37 120.6(3)

loop_
_geom_bond_atom_site_label_1
_geom_bond_atom_site_label_2
_geom_bond_distance
Ge1 O2 1.8601(15)
Ge1 N1 1.9873(19)
Ge1 N2 2.0103(19)
N1 C2 1.329(3)
N1 C6 1.450(3)
O2 B1 1.347(3)
N2 C4 1.322(3)
N2 C18 1.444(3)
O1 B1 1.370(3)
C3 C4 1.390(3)
C3 C2 1.393(3)
C18 C23 1.402(3)
C18 C19 1.407(3)
C35 C34 1.393(3)
C35 C30 1.408(3)
C35 C36 1.493(3)
C36 C37 1.380(3)
C36 C41 1.384(3)
C6 C7 1.399(3)
C6 C11 1.404(3)
C30 C31 1.399(3)
C30 B1 1.587(3)
C31 C32 1.382(3)
C2 C1 1.500(3)
C28 C29 1.506(4)
C28 C23 1.522(3)
C28 C27 1.529(4)
C4 C5 1.516(3)
C33 C32 1.372(4)
C33 C34 1.378(4)
C20 C21 1.367(4)
C20 C19 1.389(3)
C19 C25 1.516(3)
C25 C24 1.521(3)
C25 C26 1.541(3)
C23 C22 1.391(3)
C8 C9 1.363(4)
C8 C7 1.397(3)
C7 C16 1.515(3)
C9 C10 1.387(4)
C10 C11 1.391(3)
C37 C38 1.379(4)
C11 C13 1.512(3)
C13 C14 1.523(4)
C13 C12 1.527(4)
C21 C22 1.378(4)
C41 C40 1.384(4)
C16 C17 1.518(4)
C16 C15 1.535(4)
C40 C39 1.358(5)
C39 C38 1.376(5)
